data_7153128
loop_
_publ_author_name
'Zou, Yong'
'Huang, Qi'
'Huang, Tong-Kun'
'Ni, Qing-Chun'
'Zhang, En-Sheng'
'Xu, Tian-Long'
'Yuan, Mu'
'Li, Jun'

_publ_section_title
;
 CuI/1,10-phen/PEG promoted decarboxylation of 2,3-diarylacrylic acids:
 synthesis of stilbenes under neutral and microwave conditions with an in
 situ generated recyclable catalyst.
;
_journal_issue 40
_journal_name_full 'Organic &amp; biomolecular chemistry'
_journal_page_first 6967
_journal_page_last 6974
_journal_paper_doi 10.1039/c3ob41588k
_journal_volume 11
_journal_year 2013
_chemical_formula_moiety 'C17 H18 O4'
_chemical_formula_sum 'C17 H18 O4'
_chemical_formula_weight 286.31
_chemical_name_systematic
;
?
;
_space_group_IT_number 14
_symmetry_cell_setting monoclinic
_symmetry_space_group_name_Hall '-P 2ybc'
_symmetry_space_group_name_H-M 'P 1 21/c 1'
_atom_sites_solution_hydrogens geom
_atom_sites_solution_primary direct
_atom_sites_solution_secondary difmap
_audit_creation_method SHELXL-97
_cell_angle_alpha 90.00
_cell_angle_beta 125.565(10)
_cell_angle_gamma 90.00
_cell_formula_units_Z 4
_cell_length_a 11.820(3)
_cell_length_b 8.1262(18)
_cell_length_c 18.945(3)
_cell_measurement_reflns_used 2740
_cell_measurement_temperature 173(2)
_cell_measurement_theta_max 26.99
_cell_measurement_theta_min 2.51
_cell_volume 1480.2(6)
_computing_cell_refinement 'SAINT-PLUS (Bruker, 2003)'
_computing_data_collection 'SMART (Bruker, 2001)'
_computing_data_reduction SAINT-PLUS
_computing_molecular_graphics SHELXTL
_computing_publication_material SHELXTL
_computing_structure_refinement SHELXTL
_computing_structure_solution 'SHELXTL (Bruker, 2005)'
_diffrn_ambient_temperature 173(2)
_diffrn_measured_fraction_theta_full 0.988
_diffrn_measured_fraction_theta_max 0.988
_diffrn_measurement_device_type 'Bruker AXS SMART 1000 CCD diffractometer'
_diffrn_measurement_method '\w scans'
_diffrn_radiation_monochromator graphite
_diffrn_radiation_source 'fine-focus sealed tube'
_diffrn_radiation_type MoK\a
_diffrn_radiation_wavelength 0.71073
_diffrn_reflns_av_R_equivalents 0.0253
_diffrn_reflns_av_sigmaI/netI 0.0375
_diffrn_reflns_limit_h_max 8
_diffrn_reflns_limit_h_min -15
_diffrn_reflns_limit_k_max 10
_diffrn_reflns_limit_k_min -9
_diffrn_reflns_limit_l_max 24
_diffrn_reflns_limit_l_min -15
_diffrn_reflns_number 7280
_diffrn_reflns_theta_full 27.03
_diffrn_reflns_theta_max 27.03
_diffrn_reflns_theta_min 2.12
_diffrn_standards_number 0
_exptl_absorpt_coefficient_mu 0.091
_exptl_absorpt_correction_T_max 0.9829
_exptl_absorpt_correction_T_min 0.9697
_exptl_absorpt_correction_type multi-scan
_exptl_absorpt_process_details 'SADABS (Sheldrick, 2004)'
_exptl_crystal_colour colorless
_exptl_crystal_density_diffrn 1.285
_exptl_crystal_density_method 'not measured'
_exptl_crystal_description block
_exptl_crystal_F_000 608
_exptl_crystal_size_max 0.34
_exptl_crystal_size_mid 0.31
_exptl_crystal_size_min 0.19
_refine_diff_density_max 0.213
_refine_diff_density_min -0.195
_refine_diff_density_rms 0.040
_refine_ls_extinction_method none
_refine_ls_goodness_of_fit_ref 1.034
_refine_ls_hydrogen_treatment mixed
_refine_ls_matrix_type full
_refine_ls_number_parameters 196
_refine_ls_number_reflns 3215
_refine_ls_number_restraints 0
_refine_ls_restrained_S_all 1.034
_refine_ls_R_factor_all 0.0667
_refine_ls_R_factor_gt 0.0409
_refine_ls_shift/su_max 0.000
_refine_ls_shift/su_mean 0.000
_refine_ls_structure_factor_coef Fsqd
_refine_ls_weighting_details 'calc w=1/[\s^2^(Fo^2^)+(0.0506P)^2^+0.2401P] where P=(Fo^2^+2Fc^2^)/3'
_refine_ls_weighting_scheme calc
_refine_ls_wR_factor_gt 0.0981
_refine_ls_wR_factor_ref 0.1105
_reflns_number_gt 2220
_reflns_number_total 3215
_reflns_threshold_expression >2sigma(I)
_cod_data_source_file c3ob41588k.txt
_cod_data_source_block 03021m
_cod_depositor_comments
;
The following automatic conversions were performed:

'_symmetry_cell_setting' value 'Monoclinic' changed to 'monoclinic'
according to /home/saulius/struct/CIF-dictionaries/cif_core.dic
dictionary named 'cif_core.dic' version 2.4.2 from 2011-04-26.

Automatic conversion script
Id: cif_fix_values 1891 2012-01-12 08:04:46Z andrius 
;
_cod_original_sg_symbol_H-M P2(1)/c
_cod_database_code 7153128

loop_
_symmetry_equiv_pos_as_xyz
'x, y, z'
'-x, y+1/2, -z+1/2'
'-x, -y, -z'
'x, -y-1/2, z-1/2'

loop_
_atom_site_label
_atom_site_type_symbol
_atom_site_fract_x
_atom_site_fract_y
_atom_site_fract_z
_atom_site_U_iso_or_equiv
_atom_site_adp_type
_atom_site_occupancy
_atom_site_symmetry_multiplicity
_atom_site_calc_flag
_atom_site_refinement_flags
C1 C 0.89357(14) 0.66770(17) 0.82201(9) 0.0274(3) Uani 1 1 d .
C2 C 0.76300(14) 0.72742(18) 0.75765(9) 0.0285(3) Uani 1 1 d .
H2 H 0.7238 0.7043 0.6985 0.034 Uiso 1 1 calc R
C3 C 0.68921(14) 0.82119(17) 0.77947(9) 0.0274(3) Uani 1 1 d .
C4 C 0.74272(15) 0.85491(18) 0.86493(9) 0.0291(3) Uani 1 1 d .
H4 H 0.6911 0.9179 0.8793 0.035 Uiso 1 1 calc R
C5 C 0.87433(15) 0.79433(18) 0.92969(9) 0.0293(3) Uani 1 1 d .
C6 C 0.94992(15) 0.70225(18) 0.90924(10) 0.0292(3) Uani 1 1 d .
H6 H 1.0397 0.6625 0.9540 0.035 Uiso 1 1 calc R
C7 C 0.98140(14) 0.58020(19) 0.80208(9) 0.0300(3) Uani 1 1 d .
H7 H 1.0787 0.5936 0.8440 0.036 Uiso 1 1 calc R
C8 C 0.94604(15) 0.48549(19) 0.73474(10) 0.0315(4) Uani 1 1 d .
H8 H 1.0208 0.4554 0.7318 0.038 Uiso 1 1 calc R
C9 C 0.80913(14) 0.42004(18) 0.66412(9) 0.0282(3) Uani 1 1 d .
C10 C 0.77686(15) 0.40649(18) 0.58079(9) 0.0288(3) Uani 1 1 d .
H10 H 0.8406 0.4469 0.5698 0.035 Uiso 1 1 calc R
C11 C 0.65440(15) 0.33564(18) 0.51438(9) 0.0285(3) Uani 1 1 d .
C12 C 0.55896(14) 0.27671(18) 0.52934(9) 0.0287(3) Uani 1 1 d .
C13 C 0.59020(15) 0.28772(19) 0.61162(10) 0.0325(4) Uani 1 1 d .
H13 H 0.5265 0.2468 0.6226 0.039 Uiso 1 1 calc R
C14 C 0.71409(15) 0.35820(19) 0.67824(10) 0.0315(3) Uani 1 1 d .
H14 H 0.7346 0.3645 0.7347 0.038 Uiso 1 1 calc R
C15 C 1.05409(17) 0.7800(2) 1.08197(10) 0.0431(4) Uani 1 1 d .
H15A H 1.0558 0.6594 1.0826 0.065 Uiso 1 1 calc R
H15B H 1.0747 0.8206 1.1370 0.065 Uiso 1 1 calc R
H15C H 1.1241 0.8215 1.0743 0.065 Uiso 1 1 calc R
C16 C 0.48808(17) 0.9875(2) 0.72788(11) 0.0408(4) Uani 1 1 d .
H16A H 0.4691 0.9360 0.7667 0.061 Uiso 1 1 calc R
H16B H 0.4001 1.0179 0.6733 0.061 Uiso 1 1 calc R
H16C H 0.5448 1.0864 0.7555 0.061 Uiso 1 1 calc R
C17 C 0.33817(17) 0.1489(2) 0.46841(11) 0.0444(4) Uani 1 1 d .
H17A H 0.3771 0.0609 0.5119 0.067 Uiso 1 1 calc R
H17B H 0.2591 0.1060 0.4127 0.067 Uiso 1 1 calc R
H17C H 0.3069 0.2394 0.4873 0.067 Uiso 1 1 calc R
O1 O 0.56100(10) 0.87497(14) 0.71058(6) 0.0349(3) Uani 1 1 d .
O2 O 0.91995(11) 0.83582(15) 1.01224(7) 0.0401(3) Uani 1 1 d .
O3 O 0.62940(12) 0.32233(15) 0.43427(7) 0.0415(3) Uani 1 1 d .
H3 H 0.5535(19) 0.272(2) 0.4003(12) 0.050 Uiso 1 1 d .
O4 O 0.44214(11) 0.20745(14) 0.45865(7) 0.0380(3) Uani 1 1 d .

loop_
_atom_site_aniso_label
_atom_site_aniso_U_11
_atom_site_aniso_U_22
_atom_site_aniso_U_33
_atom_site_aniso_U_23
_atom_site_aniso_U_13
_atom_site_aniso_U_12
C1 0.0291(7) 0.0245(8) 0.0299(8) -0.0026(6) 0.0180(7) -0.0039(6)
C2 0.0305(8) 0.0287(8) 0.0260(7) -0.0024(6) 0.0162(7) -0.0016(6)
C3 0.0248(7) 0.0263(8) 0.0295(8) -0.0003(6) 0.0149(6) -0.0020(6)
C4 0.0305(8) 0.0285(8) 0.0337(8) -0.0030(6) 0.0217(7) -0.0011(6)
C5 0.0337(8) 0.0284(8) 0.0273(8) -0.0041(6) 0.0186(7) -0.0069(6)
C6 0.0261(7) 0.0278(8) 0.0279(8) 0.0005(6) 0.0125(6) -0.0018(6)
C7 0.0234(7) 0.0312(8) 0.0310(8) -0.0011(6) 0.0133(6) 0.0001(6)
C8 0.0271(7) 0.0341(9) 0.0343(8) -0.0017(7) 0.0184(7) 0.0026(6)
C9 0.0284(7) 0.0260(8) 0.0310(8) -0.0013(6) 0.0177(7) 0.0042(6)
C10 0.0297(7) 0.0285(8) 0.0334(8) 0.0005(6) 0.0214(7) 0.0005(6)
C11 0.0331(8) 0.0285(8) 0.0266(8) 0.0026(6) 0.0188(7) 0.0037(6)
C12 0.0265(7) 0.0280(8) 0.0285(8) -0.0015(6) 0.0142(7) -0.0005(6)
C13 0.0326(8) 0.0370(9) 0.0343(8) -0.0001(7) 0.0231(7) -0.0033(7)
C14 0.0350(8) 0.0350(9) 0.0275(8) -0.0013(7) 0.0200(7) 0.0000(7)
C15 0.0499(10) 0.0419(10) 0.0279(8) -0.0023(7) 0.0171(8) 0.0002(8)
C16 0.0402(9) 0.0450(10) 0.0403(10) 0.0059(8) 0.0252(8) 0.0155(8)
C17 0.0358(9) 0.0530(11) 0.0432(10) -0.0069(8) 0.0223(8) -0.0137(8)
O1 0.0299(5) 0.0397(7) 0.0317(6) -0.0034(5) 0.0159(5) 0.0072(5)
O2 0.0416(6) 0.0497(7) 0.0272(6) -0.0040(5) 0.0190(5) 0.0031(5)
O3 0.0404(6) 0.0581(8) 0.0280(6) -0.0072(5) 0.0211(5) -0.0138(6)
O4 0.0325(6) 0.0483(7) 0.0320(6) -0.0064(5) 0.0180(5) -0.0113(5)

loop_
_atom_type_symbol
_atom_type_description
_atom_type_scat_dispersion_real
_atom_type_scat_dispersion_imag
_atom_type_scat_source
C C 0.0033 0.0016 'International Tables Vol C Tables 4.2.6.8 and 6.1.1.4'
O O 0.0106 0.0060 'International Tables Vol C Tables 4.2.6.8 and 6.1.1.4'
H H 0.0000 0.0000 'International Tables Vol C Tables 4.2.6.8 and 6.1.1.4'

loop_
_geom_angle_atom_site_label_1
_geom_angle_atom_site_label_2
_geom_angle_atom_site_label_3
_geom_angle
C2 C1 C6 119.28(13)
C2 C1 C7 122.21(13)
C6 C1 C7 118.30(13)
C1 C2 C3 120.09(13)
C1 C2 H2 120.0
C3 C2 H2 120.0
O1 C3 C4 123.41(13)
O1 C3 C2 115.33(13)
C4 C3 C2 121.27(13)
C3 C4 C5 118.50(14)
C3 C4 H4 120.7
C5 C4 H4 120.7
O2 C5 C6 124.39(13)
O2 C5 C4 114.52(13)
C6 C5 C4 121.08(14)
C5 C6 C1 119.77(13)
C5 C6 H6 120.1
C1 C6 H6 120.1
C8 C7 C1 130.34(13)
C8 C7 H7 114.8
C1 C7 H7 114.8
C7 C8 C9 130.16(14)
C7 C8 H8 114.9
C9 C8 H8 114.9
C14 C9 C10 117.95(13)
C14 C9 C8 122.60(13)
C10 C9 C8 119.24(13)
C11 C10 C9 121.16(13)
C11 C10 H10 119.4
C9 C10 H10 119.4
O3 C11 C10 118.70(13)
O3 C11 C12 121.16(13)
C10 C11 C12 120.14(13)
O4 C12 C13 126.01(13)
O4 C12 C11 114.66(13)
C13 C12 C11 119.30(13)
C12 C13 C14 120.20(14)
C12 C13 H13 119.9
C14 C13 H13 119.9
C13 C14 C9 121.24(14)
C13 C14 H14 119.4
C9 C14 H14 119.4
O2 C15 H15A 109.5
O2 C15 H15B 109.5
H15A C15 H15B 109.5
O2 C15 H15C 109.5
H15A C15 H15C 109.5
H15B C15 H15C 109.5
O1 C16 H16A 109.5
O1 C16 H16B 109.5
H16A C16 H16B 109.5
O1 C16 H16C 109.5
H16A C16 H16C 109.5
H16B C16 H16C 109.5
O4 C17 H17A 109.5
O4 C17 H17B 109.5
H17A C17 H17B 109.5
O4 C17 H17C 109.5
H17A C17 H17C 109.5
H17B C17 H17C 109.5
C3 O1 C16 117.87(12)
C5 O2 C15 117.91(12)
C11 O3 H3 109.4(13)
C12 O4 C17 117.79(12)

loop_
_geom_bond_atom_site_label_1
_geom_bond_atom_site_label_2
_geom_bond_distance
C1 C2 1.384(2)
C1 C6 1.405(2)
C1 C7 1.477(2)
C2 C3 1.390(2)
C2 H2 0.9500
C3 O1 1.3749(17)
C3 C4 1.380(2)
C4 C5 1.395(2)
C4 H4 0.9500
C5 O2 1.3673(17)
C5 C6 1.382(2)
C6 H6 0.9500
C7 C8 1.332(2)
C7 H7 0.9500
C8 C9 1.474(2)
C8 H8 0.9500
C9 C14 1.391(2)
C9 C10 1.396(2)
C10 C11 1.375(2)
C10 H10 0.9500
C11 O3 1.3714(17)
C11 C12 1.398(2)
C12 O4 1.3659(17)
C12 C13 1.380(2)
C13 C14 1.384(2)
C13 H13 0.9500
C14 H14 0.9500
C15 O2 1.4242(19)
C15 H15A 0.9800
C15 H15B 0.9800
C15 H15C 0.9800
C16 O1 1.4197(18)
C16 H16A 0.9800
C16 H16B 0.9800
C16 H16C 0.9800
C17 O4 1.4267(19)
C17 H17A 0.9800
C17 H17B 0.9800
C17 H17C 0.9800
O3 H3 0.845(19)

loop_
_geom_hbond_atom_site_label_D
_geom_hbond_atom_site_label_H
_geom_hbond_atom_site_label_A
_geom_hbond_distance_DH
_geom_hbond_distance_HA
_geom_hbond_distance_DA
_geom_hbond_angle_DHA
_geom_hbond_site_symmetry_A
O3 H3 O1 0.845(19) 2.089(19) 2.8252(16) 145.4(17) 3_666

loop_
_geom_torsion_atom_site_label_1
_geom_torsion_atom_site_label_2
_geom_torsion_atom_site_label_3
_geom_torsion_atom_site_label_4
_geom_torsion
C6 C1 C2 C3 0.3(2)
C7 C1 C2 C3 -174.45(13)
C1 C2 C3 O1 179.68(13)
C1 C2 C3 C4 -0.9(2)
O1 C3 C4 C5 -179.83(13)
C2 C3 C4 C5 0.8(2)
C3 C4 C5 O2 179.01(12)
C3 C4 C5 C6 -0.1(2)
O2 C5 C6 C1 -179.48(13)
C4 C5 C6 C1 -0.4(2)
C2 C1 C6 C5 0.3(2)
C7 C1 C6 C5 175.31(14)
C2 C1 C7 C8 -30.8(3)
C6 C1 C7 C8 154.41(17)
C1 C7 C8 C9 -8.8(3)
C7 C8 C9 C14 -41.2(3)
C7 C8 C9 C10 144.17(17)
C14 C9 C10 C11 0.6(2)
C8 C9 C10 C11 175.45(14)
C9 C10 C11 O3 -178.61(13)
C9 C10 C11 C12 0.5(2)
O3 C11 C12 O4 -0.2(2)
C10 C11 C12 O4 -179.30(13)
O3 C11 C12 C13 177.91(14)
C10 C11 C12 C13 -1.2(2)
O4 C12 C13 C14 178.63(14)
C11 C12 C13 C14 0.8(2)
C12 C13 C14 C9 0.4(2)
C10 C9 C14 C13 -1.0(2)
C8 C9 C14 C13 -175.71(14)
C4 C3 O1 C16 8.1(2)
C2 C3 O1 C16 -172.50(13)
C6 C5 O2 C15 -0.3(2)
C4 C5 O2 C15 -179.36(13)
C13 C12 O4 C17 3.8(2)
C11 C12 O4 C17 -178.22(14)
